data_7103221
loop_
_publ_author_name
'Yurkerwich, Kevin'
'Buccella, Daniela'
'Melnick, Jonathan G'
'Parkin, Gerard'

_publ_section_title
;
 Monovalent indium in a sulfur-rich coordination environment:
 synthesis, structure and reactivity of
 tris(2-mercapto-1-tert-butylimidazolyl)hydroborato indium, [TmBut]In.
;
_journal_issue 28
_journal_name_full 'Chemical communications (Cambridge, England)'
_journal_page_first 3305
_journal_page_last 3307
_journal_paper_doi 10.1039/b803037e
_journal_year 2008
_chemical_formula_sum 'C21 H34 B In N6 S7'
_chemical_formula_weight 720.59
_chemical_name_systematic
;

?

;
_space_group_IT_number 14
_symmetry_cell_setting monoclinic
_symmetry_space_group_name_Hall '-P 2yn'
_symmetry_space_group_name_H-M 'P 1 21/n 1'
_atom_sites_solution_hydrogens geom
_atom_sites_solution_primary direct
_atom_sites_solution_secondary difmap
_audit_creation_method SHELXL-97
_cell_angle_alpha 90.00
_cell_angle_beta 92.0260(10)
_cell_angle_gamma 90.00
_cell_formula_units_Z 4
_cell_length_a 11.6446(6)
_cell_length_b 16.4002(9)
_cell_length_c 16.1622(9)
_cell_measurement_reflns_used 5004
_cell_measurement_temperature 243(2)
_cell_measurement_theta_max 28.24
_cell_measurement_theta_min 2.46
_cell_volume 3084.6(3)
_computing_cell_refinement 'Bruker SMART'
_computing_data_collection 'Bruker SMART'
_computing_data_reduction 'Bruker SAINT'
_computing_molecular_graphics 'Bruker SHELXTL'
_computing_publication_material 'Bruker SHELXTL'
_computing_structure_refinement 'SHELXL-97 (Sheldrick, 1997)'
_computing_structure_solution 'SHELXS-97 (Sheldrick, 1990)'
_diffrn_ambient_temperature 243(2)
_diffrn_measured_fraction_theta_full 0.928
_diffrn_measured_fraction_theta_max 0.928
_diffrn_measurement_device_type 'CCD area detector'
_diffrn_measurement_method 'phi and omega scans'
_diffrn_radiation_monochromator graphite
_diffrn_radiation_source 'fine-focus sealed tube'
_diffrn_radiation_type MoK\a
_diffrn_radiation_wavelength 0.71073
_diffrn_reflns_av_R_equivalents 0.0251
_diffrn_reflns_av_sigmaI/netI 0.0299
_diffrn_reflns_limit_h_max 15
_diffrn_reflns_limit_h_min -7
_diffrn_reflns_limit_k_max 21
_diffrn_reflns_limit_k_min -21
_diffrn_reflns_limit_l_max 15
_diffrn_reflns_limit_l_min -21
_diffrn_reflns_number 21665
_diffrn_reflns_theta_full 28.33
_diffrn_reflns_theta_max 28.33
_diffrn_reflns_theta_min 1.77
_exptl_absorpt_coefficient_mu 1.263
_exptl_absorpt_correction_T_max 0.9281
_exptl_absorpt_correction_T_min 0.7862
_exptl_absorpt_correction_type empirical
_exptl_absorpt_process_details sadabs
_exptl_crystal_colour yellow
_exptl_crystal_density_diffrn 1.552
_exptl_crystal_density_method 'not measured'
_exptl_crystal_description block
_exptl_crystal_F_000 1472
_exptl_crystal_size_max 0.20
_exptl_crystal_size_mid 0.10
_exptl_crystal_size_min 0.06
_refine_diff_density_max 0.594
_refine_diff_density_min -0.244
_refine_diff_density_rms 0.064
_refine_ls_extinction_method none
_refine_ls_goodness_of_fit_ref 1.026
_refine_ls_hydrogen_treatment mixed
_refine_ls_matrix_type full
_refine_ls_number_parameters 366
_refine_ls_number_reflns 7135
_refine_ls_number_restraints 5
_refine_ls_restrained_S_all 1.026
_refine_ls_R_factor_all 0.0486
_refine_ls_R_factor_gt 0.0302
_refine_ls_shift/su_max 0.001
_refine_ls_shift/su_mean 0.000
_refine_ls_structure_factor_coef Fsqd
_refine_ls_weighting_details 'calc w=1/[\s^2^(Fo^2^)+(0.0550P)^2^+0.0000P] where P=(Fo^2^+2Fc^2^)/3'
_refine_ls_weighting_scheme calc
_refine_ls_wR_factor_gt 0.0807
_refine_ls_wR_factor_ref 0.0899
_reflns_number_gt 5470
_reflns_number_total 7135
_reflns_threshold_expression >2sigma(I)
_cod_data_source_file b803037e.txt
_cod_data_source_block ky
_cod_depositor_comments
;
The following automatic conversions were performed:
'_symmetry_cell_setting' value 'Monoclinic' changed to 'monoclinic'
according to '/home/saulius/struct/CIF-dictionaries/cif_core.dic'
dictionary named 'cif_core.dic' version 2.4.1 from 2010-06-29.

Automatic conversion script
Id: cif_fix_enum 1527 2010-12-29 10:47:43Z saulius 
;
_cod_original_sg_symbol_H-M P2(1)/n
_cod_database_code 7103221

loop_
_symmetry_equiv_pos_as_xyz
'x, y, z'
'-x+1/2, y+1/2, -z+1/2'
'-x, -y, -z'
'x-1/2, -y-1/2, z-1/2'

loop_
_atom_site_label
_atom_site_type_symbol
_atom_site_fract_x
_atom_site_fract_y
_atom_site_fract_z
_atom_site_U_iso_or_equiv
_atom_site_adp_type
_atom_site_occupancy
_atom_site_symmetry_multiplicity
_atom_site_calc_flag
_atom_site_refinement_flags
_atom_site_disorder_assembly
_atom_site_disorder_group
In In 0.871910(14) 0.407910(11) 0.760878(11) 0.03775(7) Uani 1 1 d D . .
B B 0.6597(3) 0.5973(2) 0.7575(2) 0.0426(7) Uani 1 1 d . . .
H1 H 0.611(2) 0.6484(17) 0.7597(15) 0.042(7) Uiso 1 1 d . . .
S1 S 0.75573(6) 0.45160(5) 0.62471(4) 0.04495(17) Uani 1 1 d . A .
S2 S 0.68485(6) 0.40457(4) 0.84290(4) 0.04093(15) Uani 1 1 d . A .
S3 S 0.94484(5) 0.54769(4) 0.79718(4) 0.04105(15) Uani 1 1 d . A .
S4 S 0.99117(13) 0.34524(19) 0.88174(9) 0.0453(6) Uani 0.672(2) 1 d PD A 1
S5 S 1.10527(11) 0.27164(9) 0.82398(8) 0.0600(4) Uani 0.672(2) 1 d PD A 1
S6 S 1.13955(10) 0.33247(9) 0.71714(8) 0.0645(5) Uani 0.672(2) 1 d PD A 1
S7 S 0.9802(2) 0.33081(19) 0.65453(9) 0.0550(8) Uani 0.672(2) 1 d PD A 1
S4A S 1.0012(4) 0.3416(6) 0.8742(2) 0.091(3) Uani 0.328(2) 1 d PD A 2
S5A S 1.1445(2) 0.33360(19) 0.80499(19) 0.0714(10) Uani 0.328(2) 1 d PD A 2
S6A S 1.0922(2) 0.25886(16) 0.70963(17) 0.0676(9) Uani 0.328(2) 1 d PD A 2
S7A S 0.9696(7) 0.3317(6) 0.64863(18) 0.097(3) Uani 0.328(2) 1 d PD A 2
N11 N 0.59006(17) 0.53217(13) 0.70819(13) 0.0394(5) Uani 1 1 d . A .
C11 C 0.6189(2) 0.47100(16) 0.65689(15) 0.0376(5) Uani 1 1 d . . .
N12 N 0.52187(19) 0.42888(14) 0.63436(14) 0.0423(5) Uani 1 1 d . A .
C12 C 0.4730(2) 0.52682(19) 0.71857(18) 0.0508(7) Uani 1 1 d . . .
H12A H 0.4299 0.5615 0.7518 0.061 Uiso 1 1 calc R A .
C13 C 0.4311(2) 0.46466(19) 0.67398(18) 0.0522(7) Uani 1 1 d . A .
H13A H 0.3538 0.4480 0.6701 0.063 Uiso 1 1 calc R . .
C14 C 0.5112(3) 0.35668(18) 0.57712(19) 0.0545(7) Uani 1 1 d . . .
C15 C 0.5510(3) 0.3810(2) 0.4921(2) 0.0656(9) Uani 1 1 d . A .
H15A H 0.5050 0.4263 0.4712 0.098 Uiso 1 1 calc R . .
H15B H 0.5424 0.3351 0.4546 0.098 Uiso 1 1 calc R . .
H15C H 0.6311 0.3972 0.4962 0.098 Uiso 1 1 calc R . .
C16 C 0.5809(4) 0.2861(2) 0.6144(3) 0.0865(12) Uani 1 1 d . A .
H16A H 0.5527 0.2729 0.6686 0.130 Uiso 1 1 calc R . .
H16B H 0.6612 0.3016 0.6197 0.130 Uiso 1 1 calc R . .
H16C H 0.5730 0.2388 0.5786 0.130 Uiso 1 1 calc R . .
C17 C 0.3853(3) 0.3318(2) 0.5688(2) 0.0722(10) Uani 1 1 d . A .
H17A H 0.3586 0.3156 0.6225 0.108 Uiso 1 1 calc R . .
H17B H 0.3772 0.2865 0.5305 0.108 Uiso 1 1 calc R . .
H17C H 0.3400 0.3776 0.5481 0.108 Uiso 1 1 calc R . .
N21 N 0.68519(19) 0.57239(14) 0.84919(14) 0.0419(5) Uani 1 1 d . A .
C21 C 0.6940(2) 0.49989(16) 0.88868(16) 0.0393(6) Uani 1 1 d . . .
N22 N 0.71152(18) 0.51554(15) 0.97137(13) 0.0441(5) Uani 1 1 d . A .
C22 C 0.6981(2) 0.63303(19) 0.90799(18) 0.0511(7) Uani 1 1 d . . .
H22A H 0.6954 0.6894 0.8974 0.061 Uiso 1 1 calc R A .
C23 C 0.7149(3) 0.59888(19) 0.98180(19) 0.0545(8) Uani 1 1 d . A .
H23A H 0.7269 0.6266 1.0323 0.065 Uiso 1 1 calc R . .
C24 C 0.7170(2) 0.4553(2) 1.04263(17) 0.0548(8) Uani 1 1 d . . .
C25 C 0.6046(3) 0.4094(2) 1.0435(2) 0.0719(10) Uani 1 1 d . A .
H25A H 0.5948 0.3779 0.9930 0.108 Uiso 1 1 calc R . .
H25B H 0.5417 0.4478 1.0474 0.108 Uiso 1 1 calc R . .
H25C H 0.6051 0.3729 1.0908 0.108 Uiso 1 1 calc R . .
C26 C 0.8191(3) 0.3989(2) 1.0335(2) 0.0774(12) Uani 1 1 d . A .
H26A H 0.8089 0.3674 0.9830 0.116 Uiso 1 1 calc R . .
H26B H 0.8249 0.3623 1.0806 0.116 Uiso 1 1 calc R . .
H26C H 0.8888 0.4311 1.0310 0.116 Uiso 1 1 calc R . .
C27 C 0.7349(3) 0.5025(2) 1.12361(18) 0.0713(10) Uani 1 1 d . A .
H27A H 0.7385 0.4646 1.1697 0.107 Uiso 1 1 calc R . .
H27B H 0.6713 0.5399 1.1302 0.107 Uiso 1 1 calc R . .
H27C H 0.8062 0.5330 1.1223 0.107 Uiso 1 1 calc R . .
N31 N 0.76819(19) 0.62551(13) 0.71201(13) 0.0422(5) Uani 1 1 d . A .
C31 C 0.8810(2) 0.60777(15) 0.71993(16) 0.0406(6) Uani 1 1 d . . .
N32 N 0.93700(19) 0.64733(14) 0.65911(13) 0.0457(5) Uani 1 1 d . A .
C32 C 0.7530(3) 0.67707(18) 0.64556(19) 0.0551(7) Uani 1 1 d . . .
H32A H 0.6828 0.6996 0.6265 0.066 Uiso 1 1 calc R A .
C33 C 0.8555(3) 0.6897(2) 0.61258(19) 0.0588(8) Uani 1 1 d . A .
H33A H 0.8693 0.7219 0.5658 0.071 Uiso 1 1 calc R . .
C34 C 1.0637(3) 0.6452(2) 0.64161(18) 0.0563(8) Uani 1 1 d . . .
C35 C 1.0957(4) 0.5610(3) 0.6164(3) 0.1014(15) Uani 1 1 d . A .
H35A H 1.0827 0.5236 0.6616 0.152 Uiso 1 1 calc R . .
H35B H 1.1762 0.5598 0.6030 0.152 Uiso 1 1 calc R . .
H35C H 1.0490 0.5449 0.5682 0.152 Uiso 1 1 calc R . .
C36 C 1.1310(3) 0.6731(3) 0.7176(2) 0.0958(15) Uani 1 1 d . A .
H36A H 1.1206 0.6346 0.7622 0.144 Uiso 1 1 calc R . .
H36B H 1.1040 0.7265 0.7340 0.144 Uiso 1 1 calc R . .
H36C H 1.2119 0.6763 0.7055 0.144 Uiso 1 1 calc R . .
C37 C 1.0867(3) 0.7058(3) 0.5726(2) 0.0822(12) Uani 1 1 d . A .
H37A H 1.1679 0.7054 0.5612 0.123 Uiso 1 1 calc R . .
H37B H 1.0644 0.7601 0.5898 0.123 Uiso 1 1 calc R . .
H37C H 1.0425 0.6905 0.5231 0.123 Uiso 1 1 calc R . .

loop_
_atom_site_aniso_label
_atom_site_aniso_U_11
_atom_site_aniso_U_22
_atom_site_aniso_U_33
_atom_site_aniso_U_23
_atom_site_aniso_U_13
_atom_site_aniso_U_12
In 0.03344(11) 0.03828(12) 0.04149(12) 0.00225(8) 0.00061(7) 0.00269(7)
B 0.0425(16) 0.0421(17) 0.0426(17) -0.0006(13) -0.0048(12) 0.0082(14)
S1 0.0377(3) 0.0599(4) 0.0372(3) -0.0021(3) -0.0002(3) 0.0065(3)
S2 0.0396(3) 0.0423(4) 0.0411(4) 0.0009(3) 0.0053(3) -0.0012(3)
S3 0.0403(3) 0.0432(4) 0.0390(3) 0.0079(3) -0.0075(3) -0.0056(3)
S4 0.0377(8) 0.0584(13) 0.0398(10) 0.0106(9) 0.0029(7) 0.0137(8)
S5 0.0517(7) 0.0640(9) 0.0646(8) 0.0121(6) 0.0074(5) 0.0242(6)
S6 0.0420(6) 0.0967(12) 0.0555(8) 0.0079(7) 0.0121(5) 0.0157(6)
S7 0.0626(13) 0.0592(16) 0.0432(13) -0.0057(11) 0.0021(9) 0.0196(11)
S4A 0.100(4) 0.101(5) 0.074(4) 0.025(3) 0.018(3) 0.056(3)
S5A 0.0417(13) 0.074(2) 0.098(2) -0.0276(18) -0.0057(13) 0.0102(13)
S6A 0.0510(14) 0.0557(17) 0.096(2) -0.0236(14) 0.0001(13) 0.0128(12)
S7A 0.115(6) 0.112(6) 0.062(4) -0.026(4) -0.017(3) 0.047(4)
N11 0.0339(11) 0.0474(13) 0.0367(11) 0.0006(10) -0.0016(8) 0.0038(9)
C11 0.0349(12) 0.0434(14) 0.0340(13) 0.0062(11) -0.0035(10) 0.0032(11)
N12 0.0421(12) 0.0443(12) 0.0400(12) 0.0031(10) -0.0042(9) -0.0015(10)
C12 0.0380(14) 0.0632(19) 0.0514(17) -0.0023(14) 0.0055(12) 0.0060(13)
C13 0.0358(14) 0.066(2) 0.0551(18) 0.0053(15) 0.0004(12) -0.0023(14)
C14 0.0605(18) 0.0427(16) 0.0591(19) -0.0007(14) -0.0125(14) -0.0008(14)
C15 0.080(2) 0.067(2) 0.0494(19) -0.0156(16) -0.0040(16) -0.0042(18)
C16 0.092(3) 0.0414(18) 0.124(3) 0.014(2) -0.026(2) 0.0030(19)
C17 0.068(2) 0.062(2) 0.086(3) -0.0057(19) -0.0169(18) -0.0159(18)
N21 0.0394(12) 0.0448(13) 0.0414(13) -0.0026(10) 0.0006(9) 0.0014(10)
C21 0.0325(12) 0.0477(15) 0.0381(13) -0.0011(12) 0.0036(10) 0.0004(11)
N22 0.0379(11) 0.0585(15) 0.0362(12) -0.0011(10) 0.0032(9) 0.0043(10)
C22 0.0556(17) 0.0474(17) 0.0501(17) -0.0129(14) 0.0010(13) -0.0016(14)
C23 0.0542(18) 0.063(2) 0.0463(17) -0.0152(14) -0.0007(13) 0.0043(15)
C24 0.0472(16) 0.081(2) 0.0363(15) 0.0047(15) 0.0045(12) 0.0114(15)
C25 0.070(2) 0.091(3) 0.055(2) 0.0151(18) 0.0109(17) -0.0063(19)
C26 0.081(3) 0.103(3) 0.0483(19) 0.0095(18) -0.0008(17) 0.046(2)
C27 0.066(2) 0.107(3) 0.0408(17) -0.0016(18) 0.0050(15) 0.011(2)
N31 0.0445(12) 0.0387(12) 0.0428(12) 0.0069(10) -0.0065(9) -0.0031(10)
C31 0.0475(15) 0.0376(14) 0.0362(14) 0.0027(11) -0.0047(11) -0.0096(11)
N32 0.0494(13) 0.0473(13) 0.0397(12) 0.0095(10) -0.0059(9) -0.0126(11)
C32 0.0580(18) 0.0506(17) 0.0556(18) 0.0181(14) -0.0141(14) 0.0011(14)
C33 0.068(2) 0.0606(19) 0.0472(17) 0.0237(15) -0.0109(14) -0.0120(16)
C34 0.0513(17) 0.066(2) 0.0519(18) 0.0131(15) 0.0008(13) -0.0172(15)
C35 0.087(3) 0.088(3) 0.133(4) -0.003(3) 0.052(3) -0.004(2)
C36 0.075(2) 0.144(4) 0.067(2) 0.030(2) -0.0141(19) -0.065(3)
C37 0.074(2) 0.111(3) 0.061(2) 0.032(2) 0.0062(18) -0.027(2)

loop_
_atom_type_symbol
_atom_type_description
_atom_type_scat_dispersion_real
_atom_type_scat_dispersion_imag
_atom_type_scat_source
C C 0.0033 0.0016 'International Tables Vol C Tables 4.2.6.8 and 6.1.1.4'
H H 0.0000 0.0000 'International Tables Vol C Tables 4.2.6.8 and 6.1.1.4'
N N 0.0061 0.0033 'International Tables Vol C Tables 4.2.6.8 and 6.1.1.4'
S S 0.1246 0.1234 'International Tables Vol C Tables 4.2.6.8 and 6.1.1.4'
In In -0.7276 1.3100 'International Tables Vol C Tables 4.2.6.8 and 6.1.1.4'
B B 0.0013 0.0007 'International Tables Vol C Tables 4.2.6.8 and 6.1.1.4'

loop_
_geom_angle_atom_site_label_1
_geom_angle_atom_site_label_2
_geom_angle_atom_site_label_3
_geom_angle
_geom_angle_site_symmetry_1
_geom_angle_site_symmetry_3
_geom_angle_publ_flag
S3 In S7A 117.8(3) . . ?
S3 In S7 116.54(9) . . ?
S7A In S7 3.51(13) . . ?
S3 In S4A 92.0(3) . . ?
S7A In S4A 92.00(15) . . ?
S7 In S4A 88.78(13) . . ?
S3 In S4 91.05(8) . . ?
S7A In S4 95.95(9) . . ?
S7 In S4 92.75(6) . . ?
S4A In S4 4.07(11) . . ?
S3 In S2 100.58(2) . . ?
S7A In S2 140.4(3) . . ?
S7 In S2 142.36(9) . . ?
S4A In S2 96.23(9) . . ?
S4 In S2 92.53(4) . . ?
S3 In S1 96.10(2) . . ?
S7A In S1 76.39(7) . . ?
S7 In S1 79.68(4) . . ?
S4A In S1 167.99(17) . . ?
S4 In S1 171.33(7) . . ?
S2 In S1 90.97(2) . . ?
H1 B N11 107.6(15) . . ?
H1 B N31 103.7(15) . . ?
N11 B N31 112.5(2) . . ?
H1 B N21 105.8(14) . . ?
N11 B N21 112.9(2) . . ?
N31 B N21 113.5(2) . . ?
C11 S1 In 104.50(8) . . ?
C21 S2 In 99.18(8) . . ?
C31 S3 In 102.58(9) . . ?
S5 S4 In 103.37(7) . . ?
S4 S5 S6 104.29(8) . . ?
S5 S6 S7 101.92(10) . . ?
S6 S7 In 96.97(8) . . ?
S5A S4A In 96.11(11) . . ?
S6A S5A S4A 102.9(3) . . ?
S5A S6A S7A 101.2(2) . . ?
S6A S7A In 105.32(12) . . ?
C11 N11 C12 107.1(2) . . ?
C11 N11 B 133.8(2) . . ?
C12 N11 B 118.9(2) . . ?
N11 C11 N12 108.6(2) . . ?
N11 C11 S1 125.06(19) . . ?
N12 C11 S1 126.3(2) . . ?
C11 N12 C13 107.5(2) . . ?
C11 N12 C14 127.8(2) . . ?
C13 N12 C14 124.7(2) . . ?
C13 C12 N11 109.1(2) . . ?
C12 C13 N12 107.7(2) . . ?
N12 C14 C15 109.1(2) . . ?
N12 C14 C17 108.8(3) . . ?
C15 C14 C17 108.3(3) . . ?
N12 C14 C16 108.9(3) . . ?
C15 C14 C16 112.4(3) . . ?
C17 C14 C16 109.2(3) . . ?
C21 N21 C22 107.7(2) . . ?
C21 N21 B 133.6(2) . . ?
C22 N21 B 118.6(2) . . ?
N21 C21 N22 107.6(2) . . ?
N21 C21 S2 126.2(2) . . ?
N22 C21 S2 126.2(2) . . ?
C21 N22 C23 107.9(2) . . ?
C21 N22 C24 128.3(2) . . ?
C23 N22 C24 123.6(2) . . ?
C23 C22 N21 108.9(3) . . ?
C22 C23 N22 107.8(3) . . ?
C25 C24 N22 108.6(2) . . ?
C25 C24 C26 112.3(3) . . ?
N22 C24 C26 109.5(2) . . ?
C25 C24 C27 109.7(3) . . ?
N22 C24 C27 108.7(3) . . ?
C26 C24 C27 108.0(3) . . ?
C31 N31 C32 107.8(2) . . ?
C31 N31 B 134.2(2) . . ?
C32 N31 B 118.0(2) . . ?
N31 C31 N32 108.6(2) . . ?
N31 C31 S3 125.59(19) . . ?
N32 C31 S3 125.8(2) . . ?
C31 N32 C33 107.2(2) . . ?
C31 N32 C34 128.2(2) . . ?
C33 N32 C34 124.6(2) . . ?
C33 C32 N31 108.3(3) . . ?
C32 C33 N32 108.1(2) . . ?
C35 C34 C36 112.1(4) . . ?
C35 C34 N32 109.1(3) . . ?
C36 C34 N32 108.9(3) . . ?
C35 C34 C37 110.6(3) . . ?
C36 C34 C37 107.3(3) . . ?
N32 C34 C37 108.6(3) . . ?

loop_
_geom_bond_atom_site_label_1
_geom_bond_atom_site_label_2
_geom_bond_distance
_geom_bond_site_symmetry_2
_geom_bond_publ_flag
In S3 2.5070(7) . ?
In S7A 2.5088(12) . ?
In S7 2.5091(10) . ?
In S4A 2.5705(12) . ?
In S4 2.5708(10) . ?
In S2 2.5903(7) . ?
In S1 2.6414(7) . ?
B H1 1.01(3) . ?
B N11 1.545(4) . ?
B N31 1.554(4) . ?
B N21 1.555(4) . ?
S1 C11 1.724(2) . ?
S2 C21 1.731(3) . ?
S3 C31 1.737(3) . ?
S4 S5 2.045(2) . ?
S5 S6 2.0457(15) . ?
S6 S7 2.082(3) . ?
S4A S5A 2.045(2) . ?
S5A S6A 2.0451(17) . ?
S6A S7A 2.082(3) . ?
N11 C11 1.351(3) . ?
N11 C12 1.382(3) . ?
C11 N12 1.363(3) . ?
N12 C13 1.386(3) . ?
N12 C14 1.505(4) . ?
C12 C13 1.331(4) . ?
C14 C15 1.519(4) . ?
C14 C17 1.523(4) . ?
C14 C16 1.525(4) . ?
N21 C21 1.352(3) . ?
N21 C22 1.380(4) . ?
C21 N22 1.369(3) . ?
N22 C23 1.378(4) . ?
N22 C24 1.517(4) . ?
C22 C23 1.326(4) . ?
C24 C25 1.511(5) . ?
C24 C26 1.517(4) . ?
C24 C27 1.529(4) . ?
N31 C31 1.347(3) . ?
N31 C32 1.373(3) . ?
C31 N32 1.363(3) . ?
N32 C33 1.378(4) . ?
N32 C34 1.512(4) . ?
C32 C33 1.340(4) . ?
C34 C35 1.490(5) . ?
C34 C36 1.505(5) . ?
C34 C37 1.524(4) . ?
